data_4347282
loop_
_publ_author_name
'Wen, Yuehong'
'Sheng, Tianlu'
'Zhuo, Chao'
'Zhu, Xiaoquan'
'Hu, Shengmin'
'Cao, Wenhai'
'Li, Haoran'
'Zhang, Hao'
'Wu, Xintao'

_publ_section_title
;
 1D to 3D and Chiral to Noncentrosymmetric Metal-Organic Complexes
 Controlled by the Amount of DEF Solvent: Photoluminescent and NLO
 Properties.
;
_journal_issue 9
_journal_name_full 'Inorganic chemistry'
_journal_page_first 4199
_journal_page_last 4205
_journal_paper_doi 10.1021/acs.inorgchem.5b02961
_journal_volume 55
_journal_year 2016
_chemical_formula_sum 'C28 H41 N5 O11 S2 Zn'
_chemical_formula_weight 753.15
_space_group_IT_number 7
_space_group_name_Hall 'P -2yc'
_space_group_name_H-M_alt 'P 1 c 1'
_symmetry_cell_setting monoclinic
_symmetry_space_group_name_H-M 'P 1 c 1'
_atom_sites_solution_hydrogens geom
_atom_sites_solution_primary direct
_atom_sites_solution_secondary difmap
_audit_creation_method SHELXL-97
_cell_angle_alpha 90.00
_cell_angle_beta 90.810(10)
_cell_angle_gamma 90.00
_cell_formula_units_Z 2
_cell_length_a 9.419(6)
_cell_length_b 13.972(9)
_cell_length_c 12.585(8)
_cell_measurement_reflns_used 3938
_cell_measurement_temperature 293(2)
_cell_measurement_theta_max 27.5205
_cell_measurement_theta_min 2.9158
_cell_volume 1656.0(18)
_computing_cell_refinement 'CrystalClear (Rigaku Inc., 2008)'
_computing_data_collection 'CrystalClear (Rigaku Inc., 2008)'
_computing_data_reduction 'CrystalClear (Rigaku Inc., 2008)'
_computing_structure_refinement 'SHELXL-97 (Sheldrick, 1997)'
_computing_structure_solution 'SHELXS-97 (Sheldrick, 1990)'
_diffrn_ambient_temperature 293(2)
_diffrn_detector_area_resol_mean 14.6306
_diffrn_measured_fraction_theta_full 0.998
_diffrn_measured_fraction_theta_max 0.998
_diffrn_measurement_device_type 'Mercury70 (2x2 bin mode)'
_diffrn_measurement_method CCD_Profile_fitting
_diffrn_radiation_monochromator graphite
_diffrn_radiation_source 'fine-focus sealed tube'
_diffrn_radiation_type MoK\a
_diffrn_radiation_wavelength 0.71073
_diffrn_reflns_av_R_equivalents 0.0548
_diffrn_reflns_av_sigmaI/netI 0.0751
_diffrn_reflns_limit_h_max 12
_diffrn_reflns_limit_h_min -12
_diffrn_reflns_limit_k_max 18
_diffrn_reflns_limit_k_min -18
_diffrn_reflns_limit_l_max 16
_diffrn_reflns_limit_l_min -16
_diffrn_reflns_number 18638
_diffrn_reflns_theta_full 27.45
_diffrn_reflns_theta_max 27.45
_diffrn_reflns_theta_min 2.61
_exptl_absorpt_coefficient_mu 0.933
_exptl_absorpt_correction_T_max 1.0000
_exptl_absorpt_correction_T_min 0.9060
_exptl_absorpt_correction_type multi-scan
_exptl_crystal_colour White
_exptl_crystal_density_diffrn 1.510
_exptl_crystal_density_method 'not measured'
_exptl_crystal_description Prism
_exptl_crystal_F_000 788
_exptl_crystal_size_max 0.2000
_exptl_crystal_size_mid 0.2000
_exptl_crystal_size_min 0.1500
_refine_diff_density_max 0.853
_refine_diff_density_min -0.618
_refine_diff_density_rms 0.100
_refine_ls_abs_structure_details 'Flack H D (1983), Acta Cryst. A39, 876-881'
_refine_ls_abs_structure_Flack 0.09(2)
_refine_ls_extinction_method none
_refine_ls_goodness_of_fit_ref 1.048
_refine_ls_hydrogen_treatment constr
_refine_ls_matrix_type full
_refine_ls_number_parameters 414
_refine_ls_number_reflns 7459
_refine_ls_number_restraints 29
_refine_ls_restrained_S_all 1.065
_refine_ls_R_factor_all 0.0933
_refine_ls_R_factor_gt 0.0714
_refine_ls_shift/su_max 0.000
_refine_ls_shift/su_mean 0.000
_refine_ls_structure_factor_coef Fsqd
_refine_ls_weighting_details 'calc w=1/[\s^2^(Fo^2^)+(0.0829P)^2^+2.9180P] where P=(Fo^2^+2Fc^2^)/3'
_refine_ls_weighting_scheme calc
_refine_ls_wR_factor_gt 0.1684
_refine_ls_wR_factor_ref 0.1828
_reflns_number_gt 5777
_reflns_number_total 7459
_reflns_threshold_expression >2sigma(I)
_cod_data_source_file ic5b02961_si_002.cif
_cod_data_source_block 1b
_cod_depositor_comments
;
The following automatic conversions were performed:

data item '_exptl_absorpt_correction_type' value 'Multi-scan' was
changed to 'multi-scan' in accordance with the
/home/saulius/struct/COD-crude-data/automatic-downloads/DataCite-retrospective/ACS/depositions/lib/dictionaries/cif_core.dic
dictionary named 'cif_core.dic' version 2.4.2 last updated on
2011-04-26.

Automatic conversion script
Id: cif_fix_values 6909 2019-04-08 15:41:33Z antanas 
;
_cod_original_cell_volume 1656.1(19)
_cod_original_sg_symbol_H-M Pc
_cod_database_code 4347282

loop_
_symmetry_equiv_pos_as_xyz
'x, y, z'
'x, -y, z+1/2'

loop_
_atom_site_label
_atom_site_type_symbol
_atom_site_fract_x
_atom_site_fract_y
_atom_site_fract_z
_atom_site_U_iso_or_equiv
_atom_site_adp_type
_atom_site_occupancy
_atom_site_symmetry_multiplicity
_atom_site_calc_flag
_atom_site_refinement_flags
Zn1 Zn 0.00037(11) 0.74999(5) 0.67546(9) 0.02437(16) Uani 1 1 d .
S1 S 0.6563(3) 0.45640(13) 0.70211(18) 0.0508(5) Uani 1 1 d .
S2 S 0.5368(2) -0.08330(12) 0.53468(17) 0.0428(4) Uani 1 1 d .
C1 C -0.0577(17) 0.6964(6) 0.4555(9) 0.096(4) Uani 1 1 d DU
H1A H -0.1586 0.6855 0.4446 0.116 Uiso 1 1 calc R
H1B H -0.0099 0.6673 0.3959 0.116 Uiso 1 1 calc R
C2 C -0.0343(14) 0.7990(5) 0.4487(6) 0.073(3) Uani 1 1 d DU
H2A H 0.0608 0.8099 0.4228 0.088 Uiso 1 1 calc R
H2B H -0.1005 0.8254 0.3967 0.088 Uiso 1 1 calc R
C3 C 0.0327(10) 0.9362(6) 0.5478(8) 0.055(2) Uani 1 1 d .
H3A H 0.1318 0.9174 0.5507 0.066 Uiso 1 1 calc R
H3B H 0.0132 0.9689 0.6141 0.066 Uiso 1 1 calc R
C4 C 0.0168(8) 1.0087(5) 0.4602(5) 0.0335(14) Uani 1 1 d .
C5 C -0.1031(8) 1.0204(5) 0.3997(6) 0.0363(16) Uani 1 1 d .
H5A H -0.1821 0.9826 0.4129 0.044 Uiso 1 1 calc R
C6 C -0.1095(8) 1.0883(5) 0.3182(6) 0.0345(16) Uani 1 1 d .
H6A H -0.1916 1.0923 0.2766 0.041 Uiso 1 1 calc R
C7 C 0.1286(8) 1.0697(6) 0.4402(6) 0.0474(19) Uani 1 1 d .
H7A H 0.2112 1.0666 0.4814 0.057 Uiso 1 1 calc R
C8 C 0.1167(7) 1.1346(5) 0.3595(6) 0.0371(15) Uani 1 1 d .
H8A H 0.1947 1.1731 0.3451 0.045 Uiso 1 1 calc R
C9 C 0.0971(10) 0.5798(8) 0.5316(9) 0.075(4) Uani 1 1 d .
H9A H 0.1173 0.5490 0.5992 0.090 Uiso 1 1 calc R
H9B H 0.1811 0.6157 0.5122 0.090 Uiso 1 1 calc R
C10 C 0.0722(9) 0.5020(6) 0.4482(7) 0.043(2) Uani 1 1 d .
C11 C 0.1844(9) 0.4775(6) 0.3833(6) 0.0462(18) Uani 1 1 d .
H11A H 0.2716 0.5084 0.3885 0.055 Uiso 1 1 calc R
C12 C 0.1608(8) 0.4052(5) 0.3107(6) 0.0450(18) Uani 1 1 d .
H12A H 0.2371 0.3854 0.2701 0.054 Uiso 1 1 calc R
C13 C -0.0549(9) 0.4586(6) 0.4329(7) 0.048(2) Uani 1 1 d .
H13A H -0.1329 0.4759 0.4731 0.058 Uiso 1 1 calc R
C14 C -0.0665(9) 0.3864(5) 0.3545(6) 0.0420(17) Uani 1 1 d .
H14A H -0.1533 0.3553 0.3461 0.050 Uiso 1 1 calc R
C15 C 0.6207(8) 0.3692(5) 0.6029(6) 0.0403(17) Uani 1 1 d .
C16 C 0.5803(8) 0.3999(5) 0.4998(6) 0.0411(17) Uani 1 1 d .
H16A H 0.5762 0.4646 0.4830 0.049 Uiso 1 1 calc R
C17 C 0.5477(8) 0.3324(5) 0.4264(6) 0.0410(17) Uani 1 1 d .
H17A H 0.5235 0.3521 0.3579 0.049 Uiso 1 1 calc R
C18 C 0.5488(8) 0.2329(5) 0.4491(5) 0.0338(14) Uani 1 1 d .
C19 C 0.5121(8) 0.1638(5) 0.3719(6) 0.0396(16) Uani 1 1 d .
H19A H 0.4875 0.1830 0.3033 0.048 Uiso 1 1 calc R
C20 C 0.5127(8) 0.0699(5) 0.3973(6) 0.0405(17) Uani 1 1 d .
H20A H 0.4890 0.0249 0.3456 0.049 Uiso 1 1 calc R
C21 C 0.5484(7) 0.0393(4) 0.5003(6) 0.0361(15) Uani 1 1 d .
C22 C 0.5933(9) 0.1038(5) 0.5756(7) 0.0424(17) Uani 1 1 d .
H22A H 0.6243 0.0824 0.6420 0.051 Uiso 1 1 calc R
C23 C 0.5928(7) 0.2043(5) 0.5526(5) 0.0323(14) Uani 1 1 d .
C24 C 0.6284(8) 0.2748(5) 0.6297(6) 0.0413(17) Uani 1 1 d .
H24A H 0.6567 0.2568 0.6979 0.050 Uiso 1 1 calc R
C25 C 0.2838(16) 0.8636(17) 0.2631(14) 0.157(8) Uani 1 1 d D
H25A H 0.3419 0.8089 0.2483 0.236 Uiso 1 1 calc R
H25B H 0.2758 0.8713 0.3386 0.236 Uiso 1 1 calc R
H25C H 0.3265 0.9198 0.2335 0.236 Uiso 1 1 calc R
C26 C 0.1386(14) 0.8494(12) 0.2145(12) 0.138(6) Uani 1 1 d DU
C27 C -0.0129(17) 0.7283(15) 0.1212(14) 0.179(11) Uani 1 1 d D
H27A H -0.0771 0.7809 0.1301 0.269 Uiso 1 1 calc R
H27B H -0.0507 0.6724 0.1551 0.269 Uiso 1 1 calc R
H27C H -0.0014 0.7158 0.0468 0.269 Uiso 1 1 calc R
C28 C 0.2534(15) 0.6867(12) 0.1755(16) 0.168(9) Uani 1 1 d D
H28A H 0.2347 0.6257 0.1433 0.201 Uiso 1 1 d R
H28B H 0.2795 0.6775 0.2488 0.201 Uiso 1 1 d R
H28C H 0.3318 0.7166 0.1407 0.201 Uiso 1 1 d R
N1 N -0.0169(7) 0.6462(4) 0.5461(5) 0.0314(15) Uani 1 1 d .
H1C H -0.0933 0.6093 0.5623 0.038 Uiso 1 1 calc R
N2 N -0.0499(7) 0.8502(4) 0.5466(5) 0.0314(14) Uani 1 1 d .
H2C H -0.1429 0.8670 0.5522 0.038 Uiso 1 1 calc R
N3 N -0.0044(6) 1.1462(4) 0.2983(5) 0.0265(13) Uani 1 1 d .
N4 N 0.0355(7) 0.3615(4) 0.2944(5) 0.0309(15) Uani 1 1 d .
N5 N 0.1296(14) 0.7529(11) 0.1710(10) 0.203(12) Uani 1 1 d D
O1 O 0.2257(6) 0.7684(4) 0.6560(5) 0.0390(14) Uani 1 1 d .
H1D H 0.2449 0.8137 0.6136 0.047 Uiso 1 1 d R
H1E H 0.2657 0.7171 0.6358 0.047 Uiso 1 1 d R
O2 O -0.2360(5) 0.7298(4) 0.6903(5) 0.0362(13) Uani 1 1 d .
H2D H -0.2619 0.6757 0.6660 0.043 Uiso 1 1 d R
H2E H -0.2818 0.7737 0.6580 0.043 Uiso 1 1 d R
O3 O 0.7242(11) 0.4084(5) 0.7896(6) 0.093(3) Uani 1 1 d .
O4 O 0.7379(7) 0.5298(4) 0.6508(5) 0.0641(18) Uani 1 1 d .
O5 O 0.5124(9) 0.4911(5) 0.7312(7) 0.082(2) Uani 1 1 d .
O6 O 0.6365(7) -0.1012(4) 0.6185(6) 0.0634(17) Uani 1 1 d .
O7 O 0.5764(12) -0.1350(5) 0.4387(6) 0.097(3) Uani 1 1 d .
O8 O 0.3966(7) -0.0965(5) 0.5599(10) 0.112(4) Uani 1 1 d .
O9 O 0.0253(15) 0.8878(8) 0.2046(9) 0.143(5) Uani 1 1 d D
O10 O 0.4319(9) 0.6486(6) 0.6245(7) 0.094(2) Uiso 1 1 d .
H10A H 0.4594 0.6503 0.5605 0.112 Uiso 1 1 d R
H10B H 0.4611 0.5967 0.6527 0.112 Uiso 1 1 d R
O11 O 0.5009(10) 0.6706(7) 0.4249(7) 0.104(3) Uiso 1 1 d .
H11B H 0.5579 0.6443 0.3820 0.124 Uiso 1 1 d R
H11C H 0.5337 0.7272 0.4285 0.124 Uiso 1 1 d R

loop_
_atom_site_aniso_label
_atom_site_aniso_U_11
_atom_site_aniso_U_22
_atom_site_aniso_U_33
_atom_site_aniso_U_23
_atom_site_aniso_U_13
_atom_site_aniso_U_12
Zn1 0.0366(3) 0.0148(2) 0.0216(3) -0.0003(2) 0.0008(2) 0.0007(3)
S1 0.0771(15) 0.0252(8) 0.0501(11) -0.0020(8) 0.0014(10) -0.0086(9)
S2 0.0475(11) 0.0238(7) 0.0571(12) 0.0024(8) -0.0063(8) -0.0049(7)
C1 0.170(9) 0.062(6) 0.057(5) -0.005(5) -0.028(6) -0.002(6)
C2 0.147(8) 0.041(4) 0.031(4) 0.004(3) 0.007(5) 0.022(5)
C3 0.059(5) 0.049(5) 0.057(5) 0.028(4) -0.023(4) -0.017(4)
C4 0.042(4) 0.025(3) 0.034(4) 0.012(3) -0.002(3) -0.004(3)
C5 0.042(4) 0.027(3) 0.040(4) 0.004(3) 0.009(3) -0.002(3)
C6 0.042(4) 0.033(4) 0.028(4) 0.007(3) 0.004(3) 0.005(3)
C7 0.044(4) 0.052(4) 0.045(4) 0.016(4) -0.014(3) 0.001(3)
C8 0.029(3) 0.040(4) 0.042(4) 0.012(3) -0.009(3) -0.007(3)
C9 0.047(5) 0.084(7) 0.093(8) -0.068(6) -0.027(5) 0.031(5)
C10 0.047(5) 0.032(4) 0.049(5) -0.019(3) -0.002(4) 0.010(3)
C11 0.047(5) 0.044(4) 0.047(4) -0.018(3) 0.001(3) -0.002(3)
C12 0.043(4) 0.042(4) 0.051(5) -0.018(3) 0.001(3) 0.001(3)
C13 0.055(5) 0.044(4) 0.047(5) -0.017(4) 0.002(4) 0.009(4)
C14 0.049(5) 0.038(4) 0.040(4) -0.010(3) 0.009(3) -0.004(3)
C15 0.041(4) 0.028(3) 0.052(5) -0.003(3) 0.001(3) -0.004(3)
C16 0.042(4) 0.031(3) 0.050(5) 0.004(3) 0.005(3) -0.006(3)
C17 0.046(4) 0.037(4) 0.040(4) 0.004(3) 0.006(3) 0.010(3)
C18 0.036(4) 0.033(3) 0.032(3) 0.005(3) 0.001(3) -0.003(3)
C19 0.045(4) 0.036(4) 0.038(4) 0.005(3) 0.001(3) -0.005(3)
C20 0.042(4) 0.032(3) 0.046(4) -0.010(3) -0.015(3) 0.003(3)
C21 0.035(4) 0.025(3) 0.049(4) 0.002(3) -0.001(3) 0.001(3)
C22 0.054(5) 0.027(3) 0.046(4) 0.010(3) -0.006(3) -0.008(3)
C23 0.032(3) 0.026(3) 0.039(4) 0.004(3) -0.004(3) 0.000(2)
C24 0.049(4) 0.030(3) 0.045(4) 0.003(3) -0.003(3) -0.005(3)
C25 0.114(14) 0.21(2) 0.143(16) -0.041(15) 0.007(12) -0.003(14)
C26 0.138(10) 0.156(10) 0.120(9) 0.023(8) 0.028(8) -0.013(9)
C27 0.081(12) 0.22(2) 0.23(3) -0.105(19) -0.055(14) -0.018(12)
C28 0.079(11) 0.140(16) 0.28(3) -0.028(18) -0.001(14) 0.028(10)
N1 0.052(4) 0.019(3) 0.023(3) -0.009(2) -0.010(3) 0.002(2)
N2 0.041(4) 0.025(3) 0.029(3) 0.001(2) 0.001(3) 0.000(3)
N3 0.032(3) 0.018(2) 0.029(3) 0.003(2) 0.003(2) -0.005(2)
N4 0.049(4) 0.022(3) 0.022(3) -0.003(2) 0.008(3) -0.001(3)
N5 0.24(3) 0.178(18) 0.19(2) 0.091(15) 0.148(19) 0.064(17)
O1 0.049(4) 0.023(2) 0.045(3) 0.006(2) 0.011(3) 0.002(2)
O2 0.025(3) 0.032(2) 0.051(4) 0.002(3) -0.004(2) -0.001(2)
O3 0.157(8) 0.046(4) 0.077(5) -0.006(3) -0.046(5) -0.007(4)
O4 0.083(5) 0.037(3) 0.073(4) -0.010(3) 0.028(3) -0.025(3)
O5 0.106(6) 0.049(4) 0.094(5) -0.024(3) 0.053(4) -0.005(4)
O6 0.067(4) 0.031(3) 0.091(5) 0.022(3) -0.024(3) 0.000(3)
O7 0.190(9) 0.035(3) 0.065(5) -0.007(3) 0.001(5) 0.010(4)
O8 0.043(4) 0.056(4) 0.237(11) 0.062(6) 0.001(5) -0.003(3)
O9 0.178(11) 0.135(9) 0.117(9) 0.020(7) 0.034(8) 0.101(9)

loop_
_atom_type_symbol
_atom_type_description
_atom_type_scat_dispersion_real
_atom_type_scat_dispersion_imag
_atom_type_scat_source
C C 0.0033 0.0016 'International Tables Vol C Tables 4.2.6.8 and 6.1.1.4'
H H 0.0000 0.0000 'International Tables Vol C Tables 4.2.6.8 and 6.1.1.4'
N N 0.0061 0.0033 'International Tables Vol C Tables 4.2.6.8 and 6.1.1.4'
O O 0.0106 0.0060 'International Tables Vol C Tables 4.2.6.8 and 6.1.1.4'
S S 0.1246 0.1234 'International Tables Vol C Tables 4.2.6.8 and 6.1.1.4'
Zn Zn 0.2839 1.4301 'International Tables Vol C Tables 4.2.6.8 and 6.1.1.4'

loop_
_geom_angle_atom_site_label_1
_geom_angle_atom_site_label_2
_geom_angle_atom_site_label_3
_geom_angle
_geom_angle_site_symmetry_1
_geom_angle_site_symmetry_3
N3 Zn1 O1 91.9(2) 2_575 .
N3 Zn1 N4 89.6(3) 2_575 2_565
O1 Zn1 N4 91.3(2) . 2_565
N3 Zn1 N1 174.3(3) 2_575 .
O1 Zn1 N1 93.3(2) . .
N4 Zn1 N1 92.7(2) 2_565 .
N3 Zn1 N2 95.5(2) 2_575 .
O1 Zn1 N2 92.5(2) . .
N4 Zn1 N2 173.6(3) 2_565 .
N1 Zn1 N2 81.9(3) . .
N3 Zn1 O2 89.7(2) 2_575 .
O1 Zn1 O2 178.2(3) . .
N4 Zn1 O2 89.7(2) 2_565 .
N1 Zn1 O2 85.2(2) . .
N2 Zn1 O2 86.5(2) . .
O3 S1 O4 116.3(5) . .
O3 S1 O5 111.2(6) . .
O4 S1 O5 111.8(4) . .
O3 S1 C15 107.3(4) . .
O4 S1 C15 105.7(4) . .
O5 S1 C15 103.5(4) . .
O8 S2 O6 115.5(5) . .
O8 S2 O7 112.5(7) . .
O6 S2 O7 110.6(5) . .
O8 S2 C21 104.4(4) . .
O6 S2 C21 108.0(3) . .
O7 S2 C21 105.0(4) . .
N1 C1 C2 120.4(8) . .
N1 C1 H1A 107.2 . .
C2 C1 H1A 107.2 . .
N1 C1 H1B 107.2 . .
C2 C1 H1B 107.2 . .
H1A C1 H1B 106.9 . .
N2 C2 C1 115.1(7) . .
N2 C2 H2A 108.5 . .
C1 C2 H2A 108.5 . .
N2 C2 H2B 108.5 . .
C1 C2 H2B 108.5 . .
H2A C2 H2B 107.5 . .
N2 C3 C4 120.6(7) . .
N2 C3 H3A 107.2 . .
C4 C3 H3A 107.2 . .
N2 C3 H3B 107.2 . .
C4 C3 H3B 107.2 . .
H3A C3 H3B 106.8 . .
C5 C4 C7 116.9(6) . .
C5 C4 C3 124.3(6) . .
C7 C4 C3 118.8(6) . .
C4 C5 C6 121.2(7) . .
C4 C5 H5A 119.4 . .
C6 C5 H5A 119.4 . .
N3 C6 C5 122.5(7) . .
N3 C6 H6A 118.8 . .
C5 C6 H6A 118.8 . .
C8 C7 C4 119.4(7) . .
C8 C7 H7A 120.3 . .
C4 C7 H7A 120.3 . .
C7 C8 N3 123.5(7) . .
C7 C8 H8A 118.2 . .
N3 C8 H8A 118.2 . .
N1 C9 C10 116.1(7) . .
N1 C9 H9A 108.3 . .
C10 C9 H9A 108.3 . .
N1 C9 H9B 108.3 . .
C10 C9 H9B 108.3 . .
H9A C9 H9B 107.4 . .
C13 C10 C11 119.0(7) . .
C13 C10 C9 123.0(7) . .
C11 C10 C9 118.0(8) . .
C12 C11 C10 117.0(7) . .
C12 C11 H11A 121.5 . .
C10 C11 H11A 121.5 . .
N4 C12 C11 124.7(7) . .
N4 C12 H12A 117.7 . .
C11 C12 H12A 117.7 . .
C10 C13 C14 118.6(7) . .
C10 C13 H13A 120.7 . .
C14 C13 H13A 120.7 . .
N4 C14 C13 123.7(8) . .
N4 C14 H14A 118.1 . .
C13 C14 H14A 118.1 . .
C24 C15 C16 122.2(7) . .
C24 C15 S1 118.8(6) . .
C16 C15 S1 118.9(5) . .
C17 C16 C15 118.1(6) . .
C17 C16 H16A 121.0 . .
C15 C16 H16A 121.0 . .
C16 C17 C18 123.0(7) . .
C16 C17 H17A 118.5 . .
C18 C17 H17A 118.5 . .
C19 C18 C23 120.4(6) . .
C19 C18 C17 122.1(6) . .
C23 C18 C17 117.5(6) . .
C20 C19 C18 120.1(7) . .
C20 C19 H19A 119.9 . .
C18 C19 H19A 119.9 . .
C19 C20 C21 121.0(7) . .
C19 C20 H20A 119.5 . .
C21 C20 H20A 119.5 . .
C22 C21 C20 120.4(6) . .
C22 C21 S2 119.1(6) . .
C20 C21 S2 120.4(5) . .
C21 C22 C23 120.2(7) . .
C21 C22 H22A 119.9 . .
C23 C22 H22A 119.9 . .
C18 C23 C24 119.7(6) . .
C18 C23 C22 117.5(6) . .
C24 C23 C22 122.7(7) . .
C15 C24 C23 119.4(7) . .
C15 C24 H24A 120.3 . .
C23 C24 H24A 120.3 . .
C26 C25 H25A 109.5 . .
C26 C25 H25B 109.5 . .
H25A C25 H25B 109.5 . .
C26 C25 H25C 109.5 . .
H25A C25 H25C 109.5 . .
H25B C25 H25C 109.5 . .
O9 C26 N5 109.1(13) . .
O9 C26 C25 141.8(18) . .
N5 C26 C25 108.8(14) . .
N5 C27 H27A 109.5 . .
N5 C27 H27B 109.5 . .
H27A C27 H27B 109.5 . .
N5 C27 H27C 109.5 . .
H27A C27 H27C 109.5 . .
H27B C27 H27C 109.5 . .
N5 C28 H28A 113.4 . .
N5 C28 H28B 108.1 . .
H28A C28 H28B 109.3 . .
N5 C28 H28C 108.7 . .
H28A C28 H28C 109.3 . .
H28B C28 H28C 108.0 . .
C1 N1 C9 115.0(9) . .
C1 N1 Zn1 107.0(5) . .
C9 N1 Zn1 118.5(5) . .
C1 N1 H1C 105.0 . .
C9 N1 H1C 105.0 . .
Zn1 N1 H1C 105.0 . .
C3 N2 C2 111.5(7) . .
C3 N2 Zn1 114.6(5) . .
C2 N2 Zn1 107.1(5) . .
C3 N2 H2C 107.8 . .
C2 N2 H2C 107.8 . .
Zn1 N2 H2C 107.8 . .
C6 N3 C8 116.4(6) . .
C6 N3 Zn1 126.0(5) . 2_574
C8 N3 Zn1 117.5(4) . 2_574
C14 N4 C12 116.8(7) . .
C14 N4 Zn1 119.5(5) . 2_564
C12 N4 Zn1 123.7(5) . 2_564
C26 N5 C28 121.3(14) . .
C26 N5 C27 114.4(13) . .
C28 N5 C27 124.3(16) . .
Zn1 O1 H1D 112.3 . .
Zn1 O1 H1E 112.1 . .
H1D O1 H1E 109.9 . .
Zn1 O2 H2D 111.1 . .
Zn1 O2 H2E 111.4 . .
H2D O2 H2E 109.2 . .
H10A O10 H10B 108.6 . .
H11B O11 H11C 101.9 . .

loop_
_geom_bond_atom_site_label_1
_geom_bond_atom_site_label_2
_geom_bond_distance
_geom_bond_site_symmetry_2
Zn1 N3 2.121(6) 2_575
Zn1 O1 2.155(6) .
Zn1 N4 2.182(6) 2_565
Zn1 N1 2.185(6) .
Zn1 N2 2.190(6) .
Zn1 O2 2.255(5) .
S1 O3 1.432(8) .
S1 O4 1.439(6) .
S1 O5 1.490(8) .
S1 C15 1.773(8) .
S2 O8 1.375(7) .
S2 O6 1.424(6) .
S2 O7 1.461(7) .
S2 C21 1.771(7) .
C1 N1 1.389(12) .
C1 C2 1.453(9) .
C1 H1A 0.9700 .
C1 H1B 0.9700 .
C2 N2 1.434(10) .
C2 H2A 0.9700 .
C2 H2B 0.9700 .
C3 N2 1.432(9) .
C3 C4 1.503(9) .
C3 H3A 0.9700 .
C3 H3B 0.9700 .
C4 C5 1.363(11) .
C4 C7 1.380(10) .
C5 C6 1.397(10) .
C5 H5A 0.9300 .
C6 N3 1.306(10) .
C6 H6A 0.9300 .
C7 C8 1.365(10) .
C7 H7A 0.9300 .
C8 N3 1.377(9) .
C8 H8A 0.9300 .
C9 N1 1.432(11) .
C9 C10 1.527(11) .
C9 H9A 0.9700 .
C9 H9B 0.9700 .
C10 C13 1.353(11) .
C10 C11 1.388(11) .
C11 C12 1.377(10) .
C11 H11A 0.9300 .
C12 N4 1.342(10) .
C12 H12A 0.9300 .
C13 C14 1.415(10) .
C13 H13A 0.9300 .
C14 N4 1.280(10) .
C14 H14A 0.9300 .
C15 C24 1.362(10) .
C15 C16 1.414(11) .
C16 C17 1.352(10) .
C16 H16A 0.9300 .
C17 C18 1.419(9) .
C17 H17A 0.9300 .
C18 C19 1.408(10) .
C18 C23 1.418(10) .
C19 C20 1.350(10) .
C19 H19A 0.9300 .
C20 C21 1.402(10) .
C20 H20A 0.9300 .
C21 C22 1.371(10) .
C22 C23 1.433(9) .
C22 H22A 0.9300 .
C23 C24 1.420(10) .
C24 H24A 0.9300 .
C25 C26 1.504(9) .
C25 H25A 0.9600 .
C25 H25B 0.9600 .
C25 H25C 0.9600 .
C26 O9 1.199(9) .
C26 N5 1.457(10) .
C27 N5 1.513(10) .
C27 H27A 0.9600 .
C27 H27B 0.9600 .
C27 H27C 0.9600 .
C28 N5 1.488(9) .
C28 H28A 0.9602 .
C28 H28B 0.9600 .
C28 H28C 0.9600 .
N1 H1C 0.9100 .
N2 H2C 0.9100 .
N3 Zn1 2.121(6) 2_574
N4 Zn1 2.182(6) 2_564
O1 H1D 0.8501 .
O1 H1E 0.8500 .
O2 H2D 0.8500 .
O2 H2E 0.8500 .
O10 H10A 0.8500 .
O10 H10B 0.8501 .
O11 H11B 0.8500 .
O11 H11C 0.8500 .

loop_
_geom_hbond_atom_site_label_D
_geom_hbond_atom_site_label_H
_geom_hbond_atom_site_label_A
_geom_hbond_distance_DH
_geom_hbond_distance_HA
_geom_hbond_distance_DA
_geom_hbond_angle_DHA
_geom_hbond_site_symmetry_A
O1 H1D O8 0.85 2.02 2.770(9) 146.1 1_565
O1 H1E O10 0.85 1.84 2.599(11) 147.4 .
O2 H2D O4 0.85 2.05 2.849(8) 156.8 1_455
O2 H2E O6 0.85 1.97 2.794(8) 162.7 1_465
O10 H10A O11 0.85 1.78 2.622(13) 171.0 .
O10 H10B O5 0.85 1.84 2.681(12) 171.8 .
O11 H11B O3 0.85 2.10 2.939(14) 170.7 2_564
O11 H11C O7 0.85 1.97 2.812(12) 170.5 1_565
